data_1512351
loop_
_publ_author_name
'Lin, Wen-Chung'
'Yang, Ding-Yah'

_publ_section_title
;
 Visible Light Photoredox Catalysis: Synthesis of
 Indazolo[2,3-a]quinolines from
 2-(2-Nitrophenyl)-1,2,3,4-tetrahydroquinolines
;
_journal_issue 18
_journal_name_full 'Organic Letters'
_journal_page_first 4862
_journal_paper_doi 10.1021/ol402286d
_journal_volume 15
_journal_year 2013
_chemical_formula_moiety 'C18 H18 N2 O3'
_chemical_formula_sum 'C18 H18 N2 O3'
_chemical_formula_weight 310.34
_space_group_IT_number 2
_symmetry_cell_setting triclinic
_symmetry_Int_Tables_number 2
_symmetry_space_group_name_Hall '-P 1'
_symmetry_space_group_name_H-M 'P -1'
_atom_sites_solution_hydrogens geom
_atom_sites_solution_primary direct
_atom_sites_solution_secondary difmap
_audit_creation_method SHELXL-97
_cell_angle_alpha 115.321(7)
_cell_angle_beta 94.926(6)
_cell_angle_gamma 105.247(6)
_cell_formula_units_Z 2
_cell_length_a 8.2315(6)
_cell_length_b 10.0246(7)
_cell_length_c 10.7097(7)
_cell_measurement_reflns_used 2390
_cell_measurement_temperature 293(2)
_cell_measurement_theta_max 29.0543
_cell_measurement_theta_min 2.8995
_cell_volume 750.52(11)
_computing_cell_refinement
; 
CrysAlis RED, Oxford Diffraction Ltd., 
Version 1.171.32.29 (release 10-06-2008 CrysAlis171 .NET) 
(compiled Jun 10 2008,16:49:55) 
;
_computing_data_collection
; 
CrysAlis CCD, Oxford Diffraction Ltd., 
Version 1.171.32.29 (release 10-06-2008 CrysAlis171 .NET) 
(compiled Jun 10 2008,16:49:55) 
;
_computing_data_reduction
; 
CrysAlis RED, Oxford Diffraction Ltd., 
Version 1.171.32.29 (release 10-06-2008 CrysAlis171 .NET) 
(compiled Jun 10 2008,16:49:55) 
;
_computing_molecular_graphics 'Bruker SHELXTL'
_computing_publication_material 'Bruker SHELXTL'
_computing_structure_refinement 'SHELXL-97 (Sheldrick, 2008)'
_computing_structure_solution 'SHELXS-97 (Sheldrick, 2008)'
_diffrn_ambient_temperature 293(2)
_diffrn_measured_fraction_theta_full 0.997
_diffrn_measured_fraction_theta_max 0.854
_diffrn_measurement_device_type 'CCD detector'
_diffrn_measurement_method '\w scans'
_diffrn_radiation_monochromator graphite
_diffrn_radiation_probe x-ray
_diffrn_radiation_type MoK\a
_diffrn_radiation_wavelength 0.71073
_diffrn_reflns_av_R_equivalents 0.0186
_diffrn_reflns_av_sigmaI/netI 0.0335
_diffrn_reflns_limit_h_max 10
_diffrn_reflns_limit_h_min -11
_diffrn_reflns_limit_k_max 12
_diffrn_reflns_limit_k_min -13
_diffrn_reflns_limit_l_max 14
_diffrn_reflns_limit_l_min -11
_diffrn_reflns_number 6644
_diffrn_reflns_theta_full 26.00
_diffrn_reflns_theta_max 29.12
_diffrn_reflns_theta_min 2.91
_diffrn_source 'fine-focus sealed tube'
_exptl_absorpt_coefficient_mu 0.095
_exptl_absorpt_correction_T_max 1.00000
_exptl_absorpt_correction_T_min 0.99628
_exptl_absorpt_correction_type multi-scan
_exptl_absorpt_process_details
; 
CrysAlisPro, Agilent Technologies, 
Version 1.171.35.21 (release 20-01-2012 CrysAlis171 .NET) 
(compiled Jan 23 2012,18:06:46) 
Empirical absorption correction using spherical harmonics, 
 implemented in SCALE3 ABSPACK scaling algorithm. 
;
_exptl_crystal_colour orange
_exptl_crystal_density_diffrn 1.373
_exptl_crystal_density_method 'not measured'
_exptl_crystal_description parallelepiped
_exptl_crystal_F_000 328
_exptl_crystal_size_max 0.43
_exptl_crystal_size_mid 0.42
_exptl_crystal_size_min 0.22
_refine_diff_density_max 0.299
_refine_diff_density_min -0.226
_refine_diff_density_rms 0.043
_refine_ls_extinction_method none
_refine_ls_goodness_of_fit_ref 1.040
_refine_ls_hydrogen_treatment mixed
_refine_ls_matrix_type full
_refine_ls_number_parameters 212
_refine_ls_number_reflns 3453
_refine_ls_number_restraints 0
_refine_ls_restrained_S_all 1.040
_refine_ls_R_factor_all 0.0525
_refine_ls_R_factor_gt 0.0422
_refine_ls_shift/su_max 0.000
_refine_ls_shift/su_mean 0.000
_refine_ls_structure_factor_coef Fsqd
_refine_ls_weighting_details 'calc w=1/[\s^2^(Fo^2^)+(0.0468P)^2^+0.2077P] where P=(Fo^2^+2Fc^2^)/3'
_refine_ls_weighting_scheme calc
_refine_ls_wR_factor_gt 0.0990
_refine_ls_wR_factor_ref 0.1061
_reflns_number_gt 2856
_reflns_number_total 3453
_reflns_threshold_expression >2sigma(I)
_cod_data_source_file ol402286d_si_004.cif
_cod_data_source_block wc195
_cod_original_cell_volume 750.52(9)
_cod_database_code 1512351

loop_
_symmetry_equiv_pos_as_xyz
'x, y, z'
'-x, -y, -z'

loop_
_atom_site_label
_atom_site_type_symbol
_atom_site_fract_x
_atom_site_fract_y
_atom_site_fract_z
_atom_site_U_iso_or_equiv
_atom_site_adp_type
_atom_site_occupancy
_atom_site_symmetry_multiplicity
_atom_site_calc_flag
_atom_site_refinement_flags
O1 O 0.26920(12) 0.17927(12) 0.38956(10) 0.0239(2) Uani 1 1 d .
O2 O 0.17442(15) 0.48065(13) 0.16772(11) 0.0320(3) Uani 1 1 d .
O3 O 0.19686(14) 0.61001(12) 0.04983(12) 0.0320(3) Uani 1 1 d .
N1 N 0.57398(14) 0.27789(14) 0.12810(12) 0.0204(2) Uani 1 1 d .
H1A H 0.645(2) 0.3186(19) 0.0886(17) 0.030(4) Uiso 1 1 d .
N2 N 0.20491(14) 0.49650(13) 0.06475(12) 0.0206(2) Uani 1 1 d .
C1 C 0.65192(16) 0.28467(15) 0.25284(14) 0.0187(3) Uani 1 1 d .
C2 C 0.82552(17) 0.29374(16) 0.27527(15) 0.0236(3) Uani 1 1 d .
H2 H 0.8887 0.2991 0.2086 0.028 Uiso 1 1 calc R
C3 C 0.90392(18) 0.29485(17) 0.39509(16) 0.0277(3) Uani 1 1 d .
H3 H 1.0191 0.3004 0.4085 0.033 Uiso 1 1 calc R
C4 C 0.81091(19) 0.28771(18) 0.49555(15) 0.0284(3) Uani 1 1 d .
H4 H 0.8633 0.2886 0.5765 0.034 Uiso 1 1 calc R
C5 C 0.63937(18) 0.27932(17) 0.47425(14) 0.0239(3) Uani 1 1 d .
H5 H 0.5776 0.2752 0.5420 0.029 Uiso 1 1 calc R
C6 C 0.55725(16) 0.27683(15) 0.35357(13) 0.0182(3) Uani 1 1 d .
C7 C 0.36983(16) 0.27121(15) 0.33357(13) 0.0185(3) Uani 1 1 d .
H7 H 0.3703 0.3786 0.3885 0.022 Uiso 1 1 calc R
C8 C 0.23614(18) 0.01457(18) 0.30739(16) 0.0271(3) Uani 1 1 d .
H8A H 0.1682 -0.0406 0.3510 0.032 Uiso 1 1 calc R
H8B H 0.3449 -0.0060 0.3062 0.032 Uiso 1 1 calc R
C9 C 0.13983(17) -0.04540(17) 0.15687(16) 0.0257(3) Uani 1 1 d .
H9A H 0.0288 -0.0290 0.1573 0.031 Uiso 1 1 calc R
H9B H 0.1192 -0.1568 0.1029 0.031 Uiso 1 1 calc R
C10 C 0.24637(17) 0.04106(15) 0.08785(14) 0.0207(3) Uani 1 1 d .
H10A H 0.3526 0.0165 0.0791 0.025 Uiso 1 1 calc R
H10B H 0.1817 0.0076 -0.0065 0.025 Uiso 1 1 calc R
C11 C 0.28886(16) 0.21725(15) 0.17807(13) 0.0168(3) Uani 1 1 d .
H11 H 0.1807 0.2406 0.1749 0.020 Uiso 1 1 calc R
C12 C 0.41458(15) 0.31655(15) 0.12714(13) 0.0173(3) Uani 1 1 d .
H12 H 0.4414 0.4275 0.1938 0.021 Uiso 1 1 calc R
C13 C 0.34256(16) 0.28826(15) -0.02122(13) 0.0177(3) Uani 1 1 d .
C14 C 0.24878(16) 0.37432(15) -0.04953(13) 0.0176(3) Uani 1 1 d .
C15 C 0.18943(17) 0.35027(16) -0.18554(14) 0.0230(3) Uani 1 1 d .
H15 H 0.1282 0.4105 -0.1993 0.028 Uiso 1 1 calc R
C16 C 0.22232(19) 0.23618(18) -0.29977(15) 0.0282(3) Uani 1 1 d .
H16 H 0.1838 0.2188 -0.3914 0.034 Uiso 1 1 calc R
C17 C 0.31353(19) 0.14768(18) -0.27624(15) 0.0287(3) Uani 1 1 d .
H17 H 0.3351 0.0697 -0.3529 0.034 Uiso 1 1 calc R
C18 C 0.37274(18) 0.17398(16) -0.14014(15) 0.0237(3) Uani 1 1 d .
H18 H 0.4346 0.1136 -0.1274 0.028 Uiso 1 1 calc R

loop_
_atom_site_aniso_label
_atom_site_aniso_U_11
_atom_site_aniso_U_22
_atom_site_aniso_U_33
_atom_site_aniso_U_23
_atom_site_aniso_U_13
_atom_site_aniso_U_12
O1 0.0229(5) 0.0322(6) 0.0258(5) 0.0190(4) 0.0124(4) 0.0114(4)
O2 0.0492(7) 0.0374(6) 0.0266(6) 0.0206(5) 0.0203(5) 0.0273(5)
O3 0.0426(6) 0.0272(6) 0.0424(7) 0.0229(5) 0.0207(5) 0.0213(5)
N1 0.0161(5) 0.0290(6) 0.0231(6) 0.0167(5) 0.0085(4) 0.0091(5)
N2 0.0198(5) 0.0219(6) 0.0239(6) 0.0128(5) 0.0065(4) 0.0088(4)
C1 0.0178(6) 0.0158(6) 0.0205(7) 0.0069(5) 0.0036(5) 0.0053(5)
C2 0.0177(6) 0.0251(7) 0.0275(7) 0.0109(6) 0.0071(5) 0.0079(5)
C3 0.0177(6) 0.0301(8) 0.0313(8) 0.0105(6) 0.0006(5) 0.0102(6)
C4 0.0275(7) 0.0316(8) 0.0226(7) 0.0102(6) -0.0022(6) 0.0115(6)
C5 0.0245(7) 0.0276(7) 0.0194(7) 0.0102(6) 0.0044(5) 0.0101(6)
C6 0.0171(6) 0.0169(6) 0.0187(6) 0.0066(5) 0.0038(5) 0.0058(5)
C7 0.0188(6) 0.0207(7) 0.0194(6) 0.0103(5) 0.0079(5) 0.0089(5)
C8 0.0233(7) 0.0311(8) 0.0382(8) 0.0255(7) 0.0091(6) 0.0098(6)
C9 0.0210(6) 0.0216(7) 0.0371(8) 0.0172(6) 0.0042(6) 0.0058(5)
C10 0.0199(6) 0.0202(7) 0.0218(7) 0.0103(5) 0.0020(5) 0.0066(5)
C11 0.0147(5) 0.0196(6) 0.0203(6) 0.0113(5) 0.0060(5) 0.0081(5)
C12 0.0165(6) 0.0185(6) 0.0185(6) 0.0093(5) 0.0049(5) 0.0070(5)
C13 0.0168(6) 0.0198(6) 0.0193(6) 0.0113(5) 0.0066(5) 0.0055(5)
C14 0.0170(6) 0.0176(6) 0.0195(6) 0.0098(5) 0.0068(5) 0.0051(5)
C15 0.0219(6) 0.0268(7) 0.0248(7) 0.0164(6) 0.0055(5) 0.0076(6)
C16 0.0303(7) 0.0360(8) 0.0187(7) 0.0142(6) 0.0056(6) 0.0092(6)
C17 0.0325(8) 0.0323(8) 0.0204(7) 0.0090(6) 0.0113(6) 0.0136(6)
C18 0.0252(7) 0.0249(7) 0.0253(7) 0.0126(6) 0.0092(5) 0.0125(6)

loop_
_atom_type_symbol
_atom_type_description
_atom_type_scat_dispersion_real
_atom_type_scat_dispersion_imag
_atom_type_scat_source
C C 0.0033 0.0016 'International Tables Vol C Tables 4.2.6.8 and 6.1.1.4'
H H 0.0000 0.0000 'International Tables Vol C Tables 4.2.6.8 and 6.1.1.4'
N N 0.0061 0.0033 'International Tables Vol C Tables 4.2.6.8 and 6.1.1.4'
O O 0.0106 0.0060 'International Tables Vol C Tables 4.2.6.8 and 6.1.1.4'

loop_
_geom_angle_atom_site_label_1
_geom_angle_atom_site_label_2
_geom_angle_atom_site_label_3
_geom_angle
C7 O1 C8 113.60(10)
C1 N1 C12 117.41(10)
C1 N1 H1A 114.8(11)
C12 N1 H1A 113.0(11)
O2 N2 O3 122.83(11)
O2 N2 C14 119.43(11)
O3 N2 C14 117.72(10)
C2 C1 N1 119.60(12)
C2 C1 C6 119.41(12)
N1 C1 C6 120.94(11)
C3 C2 C1 120.80(13)
C3 C2 H2 119.6
C1 C2 H2 119.6
C2 C3 C4 120.03(13)
C2 C3 H3 120.0
C4 C3 H3 120.0
C5 C4 C3 119.45(13)
C5 C4 H4 120.3
C3 C4 H4 120.3
C4 C5 C6 121.50(13)
C4 C5 H5 119.3
C6 C5 H5 119.3
C5 C6 C1 118.81(12)
C5 C6 C7 120.74(11)
C1 C6 C7 120.42(11)
O1 C7 C6 111.79(10)
O1 C7 C11 112.14(10)
C6 C7 C11 111.68(10)
O1 C7 H7 107.0
C6 C7 H7 107.0
C11 C7 H7 107.0
O1 C8 C9 111.01(11)
O1 C8 H8A 109.4
C9 C8 H8A 109.4
O1 C8 H8B 109.4
C9 C8 H8B 109.4
H8A C8 H8B 108.0
C8 C9 C10 109.58(11)
C8 C9 H9A 109.8
C10 C9 H9A 109.8
C8 C9 H9B 109.8
C10 C9 H9B 109.8
H9A C9 H9B 108.2
C11 C10 C9 109.72(11)
C11 C10 H10A 109.7
C9 C10 H10A 109.7
C11 C10 H10B 109.7
C9 C10 H10B 109.7
H10A C10 H10B 108.2
C10 C11 C7 111.29(10)
C10 C11 C12 113.84(10)
C7 C11 C12 107.22(10)
C10 C11 H11 108.1
C7 C11 H11 108.1
C12 C11 H11 108.1
N1 C12 C13 109.10(10)
N1 C12 C11 107.92(10)
C13 C12 C11 113.24(10)
N1 C12 H12 108.8
C13 C12 H12 108.8
C11 C12 H12 108.8
C18 C13 C14 115.37(12)
C18 C13 C12 120.40(11)
C14 C13 C12 124.20(11)
C15 C14 C13 123.27(12)
C15 C14 N2 115.29(11)
C13 C14 N2 121.44(11)
C16 C15 C14 119.34(13)
C16 C15 H15 120.3
C14 C15 H15 120.3
C15 C16 C17 119.13(13)
C15 C16 H16 120.4
C17 C16 H16 120.4
C18 C17 C16 120.76(13)
C18 C17 H17 119.6
C16 C17 H17 119.6
C17 C18 C13 122.13(13)
C17 C18 H18 118.9
C13 C18 H18 118.9

loop_
_geom_bond_atom_site_label_1
_geom_bond_atom_site_label_2
_geom_bond_distance
O1 C7 1.4324(15)
O1 C8 1.4333(18)
O2 N2 1.2168(14)
O3 N2 1.2322(14)
N1 C1 1.3975(16)
N1 C12 1.4630(15)
N1 H1A 0.865(17)
N2 C14 1.4679(17)
C1 C2 1.4008(17)
C1 C6 1.4007(18)
C2 C3 1.3803(19)
C2 H2 0.9300
C3 C4 1.388(2)
C3 H3 0.9300
C4 C5 1.3852(19)
C4 H4 0.9300
C5 C6 1.3933(18)
C5 H5 0.9300
C6 C7 1.5220(17)
C7 C11 1.5360(17)
C7 H7 0.9800
C8 C9 1.513(2)
C8 H8A 0.9700
C8 H8B 0.9700
C9 C10 1.5252(18)
C9 H9A 0.9700
C9 H9B 0.9700
C10 C11 1.5273(18)
C10 H10A 0.9700
C10 H10B 0.9700
C11 C12 1.5424(17)
C11 H11 0.9800
C12 C13 1.5234(17)
C12 H12 0.9800
C13 C18 1.3972(18)
C13 C14 1.4022(17)
C14 C15 1.3907(18)
C15 C16 1.379(2)
C15 H15 0.9300
C16 C17 1.387(2)
C16 H16 0.9300
C17 C18 1.3833(19)
C17 H17 0.9300
C18 H18 0.9300
